data_1536403
loop_
_publ_author_name
'Derrien, G.'
'Tillard, M.'
'Manteghetti, A.P.'
'Belin, C.'

_publ_section_title
;
 Phosphorus oligomerization in Zintl phases: synthesis, crystal structure
 and bonding analysis of mixed alkali and alkaline-earth metal phosphides
;
_journal_name_full 'Zeitschrift fuer Anorganische und Allgemeine Chemie'
_journal_page_first 1601
_journal_page_last 1609
_journal_volume 629
_journal_year 2003
_chemical_formula_sum 'Ba4 K P5'
_chemical_name_systematic 'K Ba4 P5'
_space_group_IT_number 96
_symmetry_space_group_name_Hall 'P 4nw 2abw'
_symmetry_space_group_name_H-M 'P 43 21 2'
_cell_angle_alpha 90
_cell_angle_beta 90
_cell_angle_gamma 90
_cell_formula_units_Z 4
_cell_length_a 8.559
_cell_length_b 8.559
_cell_length_c 16.102
_cell_volume 1179.576
_citation_journal_id_ASTM ZAACAB
_cod_data_source_file Derrien_ZAACAB_2003_1115.cif
_cod_data_source_block Ba4K1P5
_cod_original_formula_sum 'Ba4 K1 P5'
_cod_database_code 1536403

loop_
_symmetry_equiv_pos_as_xyz
x,y,z
-y+1/2,x+1/2,z+3/4
-x,-y,z+1/2
y+1/2,-x+1/2,z+1/4
x+1/2,-y+1/2,-z+1/4
y,x,-z
-x+1/2,y+1/2,-z+3/4
-y,-x,-z+1/2

loop_
_atom_site_label
_atom_site_type_symbol
_atom_site_fract_x
_atom_site_fract_y
_atom_site_fract_z
_atom_site_occupancy
_atom_site_U_iso_or_equiv
P1 P-1 0.7342 0.1128 -0.0515 0.5 0.0
P5 P-1 0.69 0.3117 0.0366 0.5 0.0
P2 P-2 0.7098 0.1062 -0.0531 0.5 0.0
P4 P-2 0.6783 0.2961 0.0428 0.5 0.0
Ba1 Ba+2 0.40785 0.00984 0.06369 1 0.0
K1 K+1 0.6982 -0.3018 0 1 0.0
Ba2 Ba+2 0.38959 0.48405 0.12711 1 0.0
P3 P-1 0.1448 0.2471 0.085 0.5 0.0
